data_7135267
loop_
_publ_author_name
'Liu, Chenrui'
'Peng, Lingya'
'Chen, Yumeng'
'An, Jingyi'
'Li, Zhaoxin'
'Huang, Wenshuang'
'Cui, Ganglong'
'Hu, Shaowei'

_publ_section_title
;
 Catalytic Dinitrogen Silylation by Tris(pyrazolyl)borate-Supported
 Titanium Complexes
;
_journal_name_full 'Chemical Communications'
_journal_paper_doi 10.1039/D5CC04879F
_journal_year 2025
_chemical_formula_sum 'C114 H75 N3 O6'
_chemical_formula_weight 1582.77
_space_group_crystal_system monoclinic
_space_group_IT_number 15
_space_group_name_Hall '-C 2yc'
_space_group_name_H-M_alt 'C 1 2/c 1'
_atom_sites_solution_hydrogens geom
_atom_sites_solution_primary dual
_audit_block_doi 10.5517/ccdc.csd.cc2ddsh3
_audit_creation_method SHELXL-2014/7
_audit_update_record
;
2022-11-01 deposited with the CCDC.	2025-11-30 downloaded from the CCDC.
;
_cell_angle_alpha 90
_cell_angle_beta 100.448(3)
_cell_angle_gamma 90
_cell_formula_units_Z 8
_cell_length_a 21.5241(6)
_cell_length_b 26.6610(4)
_cell_length_c 42.4881(14)
_cell_measurement_reflns_used 18890
_cell_measurement_temperature 180.00(11)
_cell_measurement_theta_max 22.5500
_cell_measurement_theta_min 2.4150
_cell_volume 23977.7(11)
_computing_structure_refinement 'SHELXL-2014/7 (Sheldrick, 2014)'
_diffrn_ambient_environment N~2~
_diffrn_ambient_temperature 180.00(11)
_diffrn_detector 'CCD plate'
_diffrn_detector_type HyPix
_diffrn_measured_fraction_theta_full 0.999
_diffrn_measured_fraction_theta_max 0.999
_diffrn_measurement_device 'four-circle diffractometer'
_diffrn_measurement_device_type 'XtaLAB Synergy R, DW system, HyPix'
_diffrn_radiation_monochromator mirror
_diffrn_radiation_probe x-ray
_diffrn_radiation_type 'Mo K\a'
_diffrn_radiation_wavelength 0.71073
_diffrn_reflns_av_R_equivalents 0.0677
_diffrn_reflns_av_unetI/netI 0.0600
_diffrn_reflns_Laue_measured_fraction_full 0.999
_diffrn_reflns_Laue_measured_fraction_max 0.999
_diffrn_reflns_limit_h_max 25
_diffrn_reflns_limit_h_min -25
_diffrn_reflns_limit_k_max 31
_diffrn_reflns_limit_k_min -31
_diffrn_reflns_limit_l_max 50
_diffrn_reflns_limit_l_min -50
_diffrn_reflns_number 122106
_diffrn_reflns_point_group_measured_fraction_full 0.999
_diffrn_reflns_point_group_measured_fraction_max 0.999
_diffrn_reflns_theta_full 25.026
_diffrn_reflns_theta_max 25.026
_diffrn_reflns_theta_min 2.309
_diffrn_source 'fine-focus sealed X-ray tube'
_diffrn_source_type 'Enhance (Mo) X-ray Source'
_exptl_absorpt_coefficient_mu 0.054
_exptl_absorpt_correction_T_max 1.00000
_exptl_absorpt_correction_T_min 0.51397
_exptl_absorpt_correction_type multi-scan
_exptl_absorpt_process_details
;
CrysAlisPro 1.171.39.29a (Rigaku Oxford Diffraction, 2015)
Empirical absorption correction using spherical harmonics,
 implemented in SCALE3 ABSPACK scaling algorithm.
;
_exptl_crystal_colour colorless
_exptl_crystal_density_diffrn 0.877
_exptl_crystal_description plate-like
_exptl_crystal_F_000 6624
_exptl_crystal_preparation Luminescent
_exptl_crystal_size_max 0.45
_exptl_crystal_size_mid 0.12
_exptl_crystal_size_min 0.04
_refine_diff_density_max 0.635
_refine_diff_density_min -0.195
_refine_diff_density_rms 0.043
_refine_ls_extinction_method none
_refine_ls_goodness_of_fit_ref 1.047
_refine_ls_hydrogen_treatment constr
_refine_ls_matrix_type full
_refine_ls_number_parameters 1111
_refine_ls_number_reflns 21183
_refine_ls_number_restraints 1
_refine_ls_restrained_S_all 1.047
_refine_ls_R_factor_all 0.1393
_refine_ls_R_factor_gt 0.0790
_refine_ls_shift/su_max 0.000
_refine_ls_shift/su_mean 0.000
_refine_ls_structure_factor_coef Fsqd
_refine_ls_weighting_details 'w=1/[\s^2^(Fo^2^)+(0.0778P)^2^+29.1046P] where P=(Fo^2^+2Fc^2^)/3'
_refine_ls_weighting_scheme calc
_refine_ls_wR_factor_gt 0.1946
_refine_ls_wR_factor_ref 0.2220
_reflns_Friedel_coverage 0.000
_reflns_number_gt 10629
_reflns_number_total 21183
_reflns_threshold_expression 'I > 2\s(I)'
_cod_data_source_file d5cc04879f2.cif
_cod_data_source_block 1_sq
_cod_original_sg_symbol_H-M 'C 2/c'
_cod_database_code 7135267
_shelx_shelxl_version_number 2014/7
_shelx_space_group_comment
;
The symmetry employed for this shelxl refinement is uniquely defined
by the following loop, which should always be used as a source of
symmetry information in preference to the above space-group names.
They are only intended as comments.
;
_oxdiff_exptl_absorpt_empirical_full_min 0.520
_oxdiff_exptl_absorpt_empirical_full_max 1.475
_oxdiff_exptl_absorpt_empirical_details
;
Empirical correction (ABSPACK) includes:
- Absorption correction using spherical harmonics
- Frame scaling
;

loop_
_space_group_symop_operation_xyz
'x, y, z'
'-x, y, -z+1/2'
'x+1/2, y+1/2, z'
'-x+1/2, y+1/2, -z+1/2'
'-x, -y, -z'
'x, -y, z-1/2'
'-x+1/2, -y+1/2, -z'
'x+1/2, -y+1/2, z-1/2'

loop_
_atom_site_label
_atom_site_type_symbol
_atom_site_fract_x
_atom_site_fract_y
_atom_site_fract_z
_atom_site_U_iso_or_equiv
_atom_site_adp_type
_atom_site_occupancy
_atom_site_site_symmetry_order
_atom_site_calc_flag
_atom_site_refinement_flags_posn
_atom_site_refinement_flags_adp
_atom_site_refinement_flags_occupancy
_atom_site_disorder_assembly
_atom_site_disorder_group
O1 O 1.00483(13) 0.94981(8) 0.52226(7) 0.0859(9) Uani 1 1 d . . . . .
O2 O 0.93109(13) 0.96671(8) 0.47943(7) 0.0861(9) Uani 1 1 d . . . . .
H2 H 0.9566 0.9878 0.4758 0.129 Uiso 1 1 calc R U . . .
O3 O 1.18932(17) 0.02327(12) 0.74609(9) 0.1143(11) Uani 1 1 d . . . . .
O4 O 1.11043(17) -0.03190(12) 0.73836(9) 0.1245(13) Uani 1 1 d . . . . .
H4 H 1.1390 -0.0509 0.7462 0.187 Uiso 1 1 calc R U . . .
O5 O 0.19092(18) 0.09840(12) 0.26631(9) 0.1255(13) Uani 1 1 d . . . . .
O6 O 0.27138(16) 0.04498(13) 0.26957(9) 0.1196(12) Uani 1 1 d . . . . .
H6 H 0.2453 0.0292 0.2569 0.179 Uiso 1 1 calc R U . . .
N1 N 0.78442(13) 0.59128(8) 0.51091(7) 0.0654(8) Uani 1 1 d . . . . .
N2 N 0.84106(13) 0.27506(9) 0.63283(7) 0.0686(9) Uani 1 1 d . . . . .
N3 N 0.51743(13) 0.30326(9) 0.43691(7) 0.0643(8) Uani 1 1 d . . . . .
C1 C 0.80426(15) 0.64181(11) 0.50913(9) 0.0589(9) Uani 1 1 d . . . . .
C2 C 0.80789(16) 0.66530(11) 0.48066(10) 0.0646(10) Uani 1 1 d . . . . .
H2A H 0.7960 0.6480 0.4615 0.077 Uiso 1 1 calc R U . . .
C3 C 0.82902(16) 0.71452(11) 0.48003(10) 0.0665(10) Uani 1 1 d . . . . .
H3 H 0.8304 0.7298 0.4605 0.080 Uiso 1 1 calc R U . . .
C4 C 0.84817(15) 0.74117(11) 0.50829(9) 0.0571(9) Uani 1 1 d . . . . .
C5 C 0.84505(17) 0.71743(12) 0.53632(10) 0.0699(11) Uani 1 1 d . . . . .
H5 H 0.8579 0.7345 0.5555 0.084 Uiso 1 1 calc R U . . .
C6 C 0.82313(18) 0.66815(12) 0.53709(10) 0.0730(11) Uani 1 1 d . . . . .
H6A H 0.8213 0.6531 0.5566 0.088 Uiso 1 1 calc R U . . .
C7 C 0.87364(15) 0.79267(10) 0.50720(9) 0.0598(10) Uani 1 1 d . . . . .
C8 C 0.91930(16) 0.81085(11) 0.53213(9) 0.0648(10) Uani 1 1 d . . . . .
H8 H 0.9316 0.7912 0.5503 0.078 Uiso 1 1 calc R U . . .
C9 C 0.94652(16) 0.85740(11) 0.53044(9) 0.0656(10) Uani 1 1 d . . . . .
H9 H 0.9777 0.8684 0.5471 0.079 Uiso 1 1 calc R U . . .
C10 C 0.92757(16) 0.88779(11) 0.50402(10) 0.0642(10) Uani 1 1 d . . . . .
C11 C 0.88125(16) 0.87101(11) 0.47918(10) 0.0677(10) Uani 1 1 d . . . . .
H11 H 0.8681 0.8913 0.4614 0.081 Uiso 1 1 calc R U . . .
C12 C 0.85469(16) 0.82432(11) 0.48081(9) 0.0644(10) Uani 1 1 d . . . . .
H12 H 0.8235 0.8135 0.4641 0.077 Uiso 1 1 calc R U . . .
C13 C 0.95788(19) 0.93757(12) 0.50279(11) 0.0713(11) Uani 1 1 d . . . . .
C14 C 0.82361(17) 0.55986(11) 0.53385(10) 0.0639(10) Uani 1 1 d . . . . .
C15 C 0.79952(18) 0.53336(13) 0.55585(10) 0.0760(12) Uani 1 1 d . . . . .
H15 H 0.7570 0.5365 0.5570 0.091 Uiso 1 1 calc R U . . .
C16 C 0.83835(19) 0.50097(13) 0.57706(10) 0.0779(12) Uani 1 1 d . . . . .
H16 H 0.8214 0.4833 0.5924 0.093 Uiso 1 1 calc R U . . .
C17 C 0.90159(17) 0.49526(12) 0.57529(9) 0.0639(10) Uani 1 1 d . . . . .
C18 C 0.92480(18) 0.52238(12) 0.55245(10) 0.0716(11) Uani 1 1 d . . . . .
H18 H 0.9671 0.5191 0.5508 0.086 Uiso 1 1 calc R U . . .
C19 C 0.88607(18) 0.55467(12) 0.53178(10) 0.0707(11) Uani 1 1 d . . . . .
H19 H 0.9027 0.5728 0.5165 0.085 Uiso 1 1 calc R U . . .
C20 C 0.94539(17) 0.46291(12) 0.59954(9) 0.0661(10) Uani 1 1 d . . . . .
C21 C 0.97301(19) 0.49480(13) 0.62887(10) 0.0693(11) Uani 1 1 d . . . . .
C22 C 0.9421(2) 0.52296(15) 0.64794(11) 0.0874(13) Uani 1 1 d . . . . .
H22 H 0.8982 0.5246 0.6440 0.105 Uiso 1 1 calc R U . . .
C23 C 0.9767(3) 0.54887(17) 0.67311(12) 0.1067(16) Uani 1 1 d . . . . .
H23 H 0.9561 0.5686 0.6861 0.128 Uiso 1 1 calc R U . . .
C24 C 1.0419(3) 0.5459(2) 0.67938(15) 0.122(2) Uani 1 1 d . . . . .
H24 H 1.0644 0.5635 0.6967 0.146 Uiso 1 1 calc R U . . .
C25 C 1.0747(2) 0.51747(19) 0.66059(14) 0.1077(17) Uani 1 1 d . . . . .
H25 H 1.1185 0.5155 0.6650 0.129 Uiso 1 1 calc R U . . .
C26 C 1.0391(2) 0.49189(14) 0.63475(11) 0.0803(12) Uani 1 1 d . . . . .
C27 C 1.0595(2) 0.46193(15) 0.61015(11) 0.0804(12) Uani 1 1 d . . . . .
C28 C 1.1196(2) 0.44912(18) 0.60509(15) 0.0976(15) Uani 1 1 d . . . . .
H28 H 1.1551 0.4589 0.6197 0.117 Uiso 1 1 calc R U . . .
C29 C 1.1262(2) 0.4218(2) 0.57834(16) 0.1083(17) Uani 1 1 d . . . . .
H29 H 1.1663 0.4135 0.5748 0.130 Uiso 1 1 calc R U . . .
C30 C 1.0735(3) 0.40667(16) 0.55681(13) 0.0962(14) Uani 1 1 d . . . . .
H30 H 1.0784 0.3882 0.5389 0.115 Uiso 1 1 calc R U . . .
C31 C 1.0132(2) 0.41892(15) 0.56178(12) 0.0842(13) Uani 1 1 d . . . . .
H31 H 0.9779 0.4085 0.5472 0.101 Uiso 1 1 calc R U . . .
C32 C 1.00566(18) 0.44657(13) 0.58839(11) 0.0721(11) Uani 1 1 d . . . . .
C33 C 0.91283(16) 0.41522(11) 0.60933(9) 0.0615(10) Uani 1 1 d . . . . .
C34 C 0.91937(17) 0.39945(12) 0.64037(10) 0.0704(11) Uani 1 1 d . . . . .
H34 H 0.9410 0.4197 0.6565 0.084 Uiso 1 1 calc R U . . .
C35 C 0.89493(17) 0.35434(13) 0.64845(9) 0.0716(11) Uani 1 1 d . . . . .
H35 H 0.8991 0.3454 0.6699 0.086 Uiso 1 1 calc R U . . .
C36 C 0.86440(17) 0.32245(12) 0.62516(9) 0.0661(10) Uani 1 1 d . . . . .
C37 C 0.85697(17) 0.33867(12) 0.59378(10) 0.0713(11) Uani 1 1 d . . . . .
H37 H 0.8359 0.3181 0.5776 0.086 Uiso 1 1 calc R U . . .
C38 C 0.87969(17) 0.38418(12) 0.58581(10) 0.0725(11) Uani 1 1 d . . . . .
H38 H 0.8729 0.3943 0.5645 0.087 Uiso 1 1 calc R U . . .
C39 C 0.88015(16) 0.24200(11) 0.65361(9) 0.0625(10) Uani 1 1 d . . . . .
C40 C 0.85568(18) 0.20232(13) 0.66786(10) 0.0791(12) Uani 1 1 d . . . . .
H40 H 0.8121 0.1991 0.6656 0.095 Uiso 1 1 calc R U . . .
C41 C 0.89388(19) 0.16713(13) 0.68543(10) 0.0763(12) Uani 1 1 d . . . . .
H41 H 0.8755 0.1405 0.6945 0.092 Uiso 1 1 calc R U . . .
C42 C 0.95883(18) 0.17042(13) 0.68989(9) 0.0664(10) Uani 1 1 d . . . . .
C43 C 0.98356(17) 0.21217(12) 0.67726(9) 0.0683(10) Uani 1 1 d . . . . .
H43 H 1.0271 0.2168 0.6811 0.082 Uiso 1 1 calc R U . . .
C44 C 0.94548(17) 0.24726(12) 0.65912(9) 0.0652(10) Uani 1 1 d . . . . .
H44 H 0.9637 0.2745 0.6506 0.078 Uiso 1 1 calc R U . . .
C45 C 1.00171(19) 0.12980(14) 0.70510(9) 0.0748(11) Uani 1 1 d . . . . .
C46 C 0.9828(2) 0.08031(14) 0.70217(10) 0.0851(13) Uani 1 1 d . . . . .
H46 H 0.9417 0.0724 0.6925 0.102 Uiso 1 1 calc R U . . .
C47 C 1.0250(2) 0.04208(15) 0.71367(10) 0.0958(15) Uani 1 1 d . . . . .
H47 H 1.0117 0.0089 0.7119 0.115 Uiso 1 1 calc R U . . .
C48 C 1.0860(2) 0.05303(16) 0.72756(10) 0.0861(13) Uani 1 1 d . . . . .
C49 C 1.1047(2) 0.10238(16) 0.73130(11) 0.0922(14) Uani 1 1 d . . . . .
H49 H 1.1456 0.1100 0.7415 0.111 Uiso 1 1 calc R U . . .
C50 C 1.0634(2) 0.14082(15) 0.72003(10) 0.0859(13) Uani 1 1 d . . . . .
H50 H 1.0767 0.1740 0.7224 0.103 Uiso 1 1 calc R U . . .
C51 C 1.1319(3) 0.01245(19) 0.73788(11) 0.0977(15) Uani 1 1 d . . . . .
C52 C 0.78233(17) 0.20963(13) 0.59937(10) 0.0757(12) Uani 1 1 d . . . . .
H52 H 0.8182 0.1895 0.6023 0.091 Uiso 1 1 calc R U . . .
C53 C 0.78472(17) 0.25660(12) 0.61329(9) 0.0662(11) Uani 1 1 d . . . . .
C54 C 0.73195(17) 0.28701(13) 0.60681(10) 0.0756(12) Uani 1 1 d . . . . .
H54 H 0.7332 0.3191 0.6155 0.091 Uiso 1 1 calc R U . . .
C55 C 0.67759(18) 0.27002(13) 0.58756(10) 0.0781(12) Uani 1 1 d . . . . .
H55 H 0.6429 0.2914 0.5831 0.094 Uiso 1 1 calc R U . . .
C56 C 0.67282(16) 0.22239(11) 0.57461(9) 0.0616(10) Uani 1 1 d . . . . .
C57 C 0.72639(17) 0.19260(12) 0.58096(10) 0.0715(11) Uani 1 1 d . . . . .
H57 H 0.7248 0.1603 0.5726 0.086 Uiso 1 1 calc R U . . .
C58 C 0.60950(16) 0.20320(11) 0.55570(9) 0.0608(10) Uani 1 1 d . . . . .
C59 C 0.61468(17) 0.14862(13) 0.54500(10) 0.0656(10) Uani 1 1 d . . . . .
C60 C 0.64118(18) 0.13106(13) 0.52039(11) 0.0748(12) Uani 1 1 d . . . . .
H60 H 0.6598 0.1533 0.5080 0.090 Uiso 1 1 calc R U . . .
C61 C 0.6406(2) 0.07991(14) 0.51362(12) 0.0896(14) Uani 1 1 d . . . . .
H61 H 0.6573 0.0679 0.4963 0.108 Uiso 1 1 calc R U . . .
C62 C 0.6150(2) 0.04742(16) 0.53292(14) 0.0961(16) Uani 1 1 d . . . . .
H62 H 0.6166 0.0131 0.5293 0.115 Uiso 1 1 calc R U . . .
C63 C 0.5870(2) 0.06466(15) 0.55745(13) 0.0917(15) Uani 1 1 d . . . . .
H63 H 0.5696 0.0423 0.5702 0.110 Uiso 1 1 calc R U . . .
C64 C 0.58511(18) 0.11678(14) 0.56296(10) 0.0732(11) Uani 1 1 d . . . . .
C65 C 0.55311(19) 0.14579(15) 0.58359(11) 0.0744(11) Uani 1 1 d . . . . .
C66 C 0.5145(3) 0.1316(2) 0.60388(13) 0.1022(15) Uani 1 1 d . . . . .
H66 H 0.5078 0.0977 0.6073 0.123 Uiso 1 1 calc R U . . .
C67 C 0.4853(3) 0.1673(3) 0.61944(14) 0.1211(18) Uani 1 1 d . . . . .
H67 H 0.4588 0.1574 0.6334 0.145 Uiso 1 1 calc R U . . .
C68 C 0.4950(2) 0.2180(2) 0.61454(13) 0.1079(16) Uani 1 1 d . . . . .
H68 H 0.4749 0.2420 0.6251 0.129 Uiso 1 1 calc R U . . .
C69 C 0.5347(2) 0.23281(17) 0.59387(11) 0.0841(12) Uani 1 1 d . . . . .
H69 H 0.5416 0.2667 0.5905 0.101 Uiso 1 1 calc R U . . .
C70 C 0.56353(17) 0.19715(14) 0.57854(10) 0.0690(11) Uani 1 1 d . . . . .
C71 C 0.58572(15) 0.23486(11) 0.52606(9) 0.0581(9) Uani 1 1 d . . . . .
C72 C 0.62431(17) 0.26400(12) 0.51107(10) 0.0716(11) Uani 1 1 d . . . . .
H72 H 0.6662 0.2685 0.5209 0.086 Uiso 1 1 calc R U . . .
C73 C 0.60298(17) 0.28683(13) 0.48195(10) 0.0716(11) Uani 1 1 d . . . . .
H73 H 0.6306 0.3059 0.4723 0.086 Uiso 1 1 calc R U . . .
C74 C 0.54083(16) 0.28143(11) 0.46713(9) 0.0570(9) Uani 1 1 d . . . . .
C75 C 0.50130(17) 0.25303(12) 0.48225(9) 0.0641(10) Uani 1 1 d . . . . .
H75 H 0.4590 0.2496 0.4728 0.077 Uiso 1 1 calc R U . . .
C76 C 0.52306(16) 0.22995(12) 0.51077(9) 0.0647(10) Uani 1 1 d . . . . .
H76 H 0.4955 0.2105 0.5202 0.078 Uiso 1 1 calc R U . . .
C77 C 0.47876(16) 0.27381(11) 0.41330(9) 0.0614(10) Uani 1 1 d . . . . .
C78 C 0.43113(17) 0.29544(12) 0.39158(10) 0.0751(12) Uani 1 1 d . . . . .
H78 H 0.4231 0.3296 0.3926 0.090 Uiso 1 1 calc R U . . .
C79 C 0.39494(18) 0.26596(13) 0.36808(10) 0.0827(13) Uani 1 1 d . . . . .
H79 H 0.3638 0.2812 0.3531 0.099 Uiso 1 1 calc R U . . .
C80 C 0.40359(17) 0.21531(13) 0.36627(9) 0.0705(11) Uani 1 1 d . . . . .
C81 C 0.45141(18) 0.19392(12) 0.38845(9) 0.0704(11) Uani 1 1 d . . . . .
H81 H 0.4587 0.1596 0.3877 0.084 Uiso 1 1 calc R U . . .
C82 C 0.48823(17) 0.22231(12) 0.41147(9) 0.0682(10) Uani 1 1 d . . . . .
H82 H 0.5200 0.2070 0.4261 0.082 Uiso 1 1 calc R U . . .
C83 C 0.36474(18) 0.18340(14) 0.34136(10) 0.0765(12) Uani 1 1 d . . . . .
C84 C 0.3036(2) 0.19646(17) 0.32897(14) 0.125(2) Uani 1 1 d . . . . .
H84 H 0.2871 0.2263 0.3354 0.150 Uiso 1 1 calc R U . . .
C85 C 0.2654(2) 0.16522(19) 0.30670(15) 0.135(2) Uani 1 1 d . . . . .
H85 H 0.2242 0.1746 0.2981 0.162 Uiso 1 1 calc R U . . .
C86 C 0.2894(2) 0.12130(16) 0.29791(11) 0.0916(14) Uani 1 1 d . . . . .
C87 C 0.3511(2) 0.10842(14) 0.30912(10) 0.0889(13) Uani 1 1 d . . . . .
H87 H 0.3678 0.0790 0.3023 0.107 Uiso 1 1 calc R U . . .
C88 C 0.3885(2) 0.13987(15) 0.33083(10) 0.0852(13) Uani 1 1 d . . . . .
H88 H 0.4304 0.1313 0.3384 0.102 Uiso 1 1 calc R U . . .
C89 C 0.2471(3) 0.08657(18) 0.27635(12) 0.1004(16) Uani 1 1 d . . . . .
C90 C 0.54102(16) 0.35029(11) 0.42879(9) 0.0571(9) Uani 1 1 d . U . . .
C91 C 0.55750(17) 0.35813(12) 0.39953(10) 0.0662(10) Uani 1 1 d . U . . .
H91 H 0.5507 0.3328 0.3842 0.079 Uiso 1 1 calc R U . . .
C92 C 0.58391(17) 0.40277(12) 0.39223(9) 0.0678(10) Uani 1 1 d . . . . .
H92 H 0.5946 0.4071 0.3722 0.081 Uiso 1 1 calc R U . . .
C93 C 0.59470(17) 0.44143(11) 0.41457(10) 0.0628(10) Uani 1 1 d . . . . .
C94 C 0.57530(18) 0.43438(12) 0.44328(10) 0.0716(11) Uani 1 1 d . . . . .
H94 H 0.5797 0.4604 0.4581 0.086 Uiso 1 1 calc R U . . .
C95 C 0.54928(17) 0.38936(11) 0.45068(9) 0.0650(10) Uani 1 1 d . . . . .
H95 H 0.5373 0.3853 0.4705 0.078 Uiso 1 1 calc R U . . .
C96 C 0.6251(2) 0.49083(12) 0.40586(10) 0.0706(11) Uani 1 1 d . . . . .
C97 C 0.5750(2) 0.52406(14) 0.38652(11) 0.0804(13) Uani 1 1 d . . . . .
C98 C 0.5217(2) 0.54478(14) 0.39592(12) 0.0951(16) Uani 1 1 d . . . . .
H98 H 0.5128 0.5389 0.4162 0.114 Uiso 1 1 calc R U . . .
C99 C 0.4818(3) 0.57484(17) 0.37377(16) 0.120(2) Uani 1 1 d . . . . .
H99 H 0.4458 0.5894 0.3792 0.144 Uiso 1 1 calc R U . . .
C100 C 0.4966(4) 0.5826(2) 0.34382(18) 0.135(3) Uani 1 1 d . . . . .
H100 H 0.4697 0.6022 0.3292 0.162 Uiso 1 1 calc R U . . .
C101 C 0.5501(4) 0.5621(2) 0.33471(16) 0.137(2) Uani 1 1 d . . . . .
H101 H 0.5591 0.5684 0.3145 0.164 Uiso 1 1 calc R U . . .
C102 C 0.5895(3) 0.53235(17) 0.35624(13) 0.0996(17) Uani 1 1 d . . . . .
C103 C 0.6476(3) 0.50527(19) 0.35327(15) 0.1009(16) Uani 1 1 d . . . . .
C104 C 0.6795(4) 0.5009(3) 0.32731(16) 0.133(2) Uani 1 1 d . . . . .
H104 H 0.6655 0.5176 0.3081 0.159 Uiso 1 1 calc R U . . .
C105 C 0.7326(4) 0.4706(4) 0.3316(2) 0.157(3) Uani 1 1 d . . . . .
H105 H 0.7539 0.4663 0.3146 0.188 Uiso 1 1 calc R U . . .
C106 C 0.7549(3) 0.4468(3) 0.3599(2) 0.132(2) Uani 1 1 d . . . . .
H106 H 0.7910 0.4270 0.3622 0.159 Uiso 1 1 calc R U . . .
C107 C 0.7228(3) 0.45267(19) 0.38485(15) 0.1024(15) Uani 1 1 d . . . . .
H107 H 0.7378 0.4368 0.4042 0.123 Uiso 1 1 calc R U . . .
C108 C 0.6683(3) 0.48177(16) 0.38182(12) 0.0843(13) Uani 1 1 d . . . . .
C109 C 0.66282(17) 0.51761(11) 0.43506(9) 0.0668(10) Uani 1 1 d . . . . .
C110 C 0.70480(19) 0.49204(12) 0.45731(10) 0.0815(13) Uani 1 1 d . . . . .
H110 H 0.7065 0.4573 0.4559 0.098 Uiso 1 1 calc R U . . .
C111 C 0.74459(18) 0.51595(11) 0.48168(10) 0.0756(12) Uani 1 1 d . . . . .
H111 H 0.7729 0.4971 0.4961 0.091 Uiso 1 1 calc R U . . .
C112 C 0.74335(16) 0.56726(11) 0.48522(9) 0.0623(10) Uani 1 1 d . . . . .
C113 C 0.69888(16) 0.59367(11) 0.46379(9) 0.0664(10) Uani 1 1 d . . . . .
H113 H 0.6951 0.6282 0.4661 0.080 Uiso 1 1 calc R U . . .
C114 C 0.65997(17) 0.56919(12) 0.43893(9) 0.0682(10) Uani 1 1 d . . . . .
H114 H 0.6313 0.5878 0.4245 0.082 Uiso 1 1 calc R U . . .

loop_
_atom_site_aniso_label
_atom_site_aniso_U_11
_atom_site_aniso_U_22
_atom_site_aniso_U_33
_atom_site_aniso_U_23
_atom_site_aniso_U_13
_atom_site_aniso_U_12
O1 0.080(2) 0.0485(14) 0.116(2) 0.0043(13) -0.0178(18) -0.0211(13)
O2 0.0773(19) 0.0433(14) 0.125(2) 0.0138(14) -0.0168(17) -0.0171(12)
O3 0.092(3) 0.106(2) 0.132(3) 0.039(2) -0.016(2) 0.0292(19)
O4 0.117(3) 0.081(2) 0.149(3) 0.025(2) -0.047(2) 0.032(2)
O5 0.103(3) 0.096(2) 0.149(3) -0.022(2) -0.051(2) -0.0265(19)
O6 0.110(3) 0.097(2) 0.139(3) -0.043(2) -0.012(2) -0.041(2)
N1 0.0600(18) 0.0293(13) 0.094(2) 0.0060(13) -0.0204(16) -0.0077(12)
N2 0.0524(18) 0.0484(15) 0.089(2) 0.0208(14) -0.0301(16) -0.0110(13)
N3 0.0588(19) 0.0405(14) 0.082(2) 0.0020(14) -0.0193(16) -0.0130(13)
C1 0.046(2) 0.0347(16) 0.088(3) 0.0014(18) -0.0106(19) -0.0019(14)
C2 0.055(2) 0.0414(18) 0.089(3) -0.0050(18) -0.008(2) -0.0062(15)
C3 0.054(2) 0.0403(18) 0.096(3) 0.0052(18) -0.011(2) -0.0061(15)
C4 0.042(2) 0.0398(17) 0.083(3) -0.0005(18) -0.0062(18) -0.0012(14)
C5 0.067(3) 0.0415(18) 0.091(3) -0.0044(19) -0.012(2) -0.0103(16)
C6 0.073(3) 0.0463(19) 0.088(3) 0.0021(19) -0.016(2) -0.0095(17)
C7 0.045(2) 0.0317(16) 0.096(3) -0.0003(17) -0.0046(19) -0.0031(14)
C8 0.054(2) 0.0366(17) 0.095(3) 0.0043(17) -0.009(2) 0.0007(15)
C9 0.050(2) 0.0370(17) 0.100(3) -0.0050(18) -0.012(2) -0.0085(15)
C10 0.050(2) 0.0349(17) 0.102(3) 0.0012(18) -0.001(2) -0.0053(15)
C11 0.055(2) 0.0416(18) 0.097(3) 0.0034(17) -0.010(2) -0.0039(16)
C12 0.053(2) 0.0422(18) 0.089(3) -0.0024(17) -0.0134(19) -0.0052(15)
C13 0.068(3) 0.0398(19) 0.102(3) 0.006(2) 0.004(2) -0.0086(18)
C14 0.050(2) 0.0356(17) 0.095(3) 0.0059(17) -0.017(2) -0.0078(15)
C15 0.052(2) 0.059(2) 0.109(3) 0.017(2) -0.007(2) 0.0001(18)
C16 0.070(3) 0.052(2) 0.107(3) 0.015(2) 0.004(2) -0.0072(19)
C17 0.051(2) 0.0438(18) 0.089(3) 0.0085(18) -0.011(2) -0.0054(15)
C18 0.057(2) 0.053(2) 0.097(3) 0.016(2) -0.008(2) -0.0065(17)
C19 0.058(3) 0.0468(19) 0.098(3) 0.0176(18) -0.010(2) -0.0073(16)
C20 0.056(2) 0.0485(19) 0.086(3) 0.0054(18) -0.007(2) -0.0047(16)
C21 0.062(3) 0.051(2) 0.088(3) 0.0028(19) -0.004(2) -0.0155(18)
C22 0.090(3) 0.068(3) 0.097(3) -0.004(2) -0.001(3) -0.019(2)
C23 0.122(5) 0.086(3) 0.107(4) -0.020(3) 0.005(3) -0.020(3)
C24 0.112(5) 0.104(4) 0.129(5) -0.020(3) -0.030(4) -0.037(3)
C25 0.081(3) 0.089(3) 0.137(5) 0.004(3) -0.024(3) -0.024(3)
C26 0.071(3) 0.060(2) 0.099(3) 0.011(2) -0.013(3) -0.016(2)
C27 0.060(3) 0.068(2) 0.104(4) 0.020(2) -0.007(2) -0.006(2)
C28 0.060(3) 0.092(3) 0.133(5) 0.022(3) -0.001(3) 0.003(2)
C29 0.069(3) 0.103(4) 0.150(5) 0.032(4) 0.013(4) 0.014(3)
C30 0.092(4) 0.081(3) 0.116(4) 0.024(3) 0.022(3) 0.020(3)
C31 0.080(3) 0.063(2) 0.105(4) 0.021(2) 0.003(3) 0.012(2)
C32 0.061(3) 0.050(2) 0.098(3) 0.021(2) -0.005(2) -0.0025(18)
C33 0.055(2) 0.0429(18) 0.078(3) 0.0082(17) -0.0115(19) -0.0050(15)
C34 0.064(2) 0.050(2) 0.086(3) 0.0056(19) -0.015(2) -0.0117(17)
C35 0.068(3) 0.059(2) 0.077(3) 0.0126(19) -0.016(2) -0.0092(18)
C36 0.058(2) 0.0469(19) 0.080(3) 0.0134(18) -0.024(2) -0.0082(16)
C37 0.057(2) 0.053(2) 0.091(3) 0.0098(19) -0.021(2) -0.0102(17)
C38 0.065(2) 0.056(2) 0.083(3) 0.0166(19) -0.023(2) -0.0054(18)
C39 0.051(2) 0.0456(18) 0.080(3) 0.0089(17) -0.0179(19) -0.0048(15)
C40 0.055(2) 0.062(2) 0.106(3) 0.025(2) -0.023(2) -0.0055(18)
C41 0.066(3) 0.057(2) 0.096(3) 0.026(2) -0.014(2) -0.0048(18)
C42 0.060(3) 0.062(2) 0.066(2) 0.0094(18) -0.0161(19) 0.0060(18)
C43 0.057(2) 0.059(2) 0.075(3) 0.0011(18) -0.025(2) -0.0004(17)
C44 0.058(2) 0.0509(19) 0.076(3) 0.0078(17) -0.0156(19) -0.0071(16)
C45 0.071(3) 0.065(2) 0.075(3) 0.0094(19) -0.023(2) 0.0081(19)
C46 0.077(3) 0.068(2) 0.093(3) 0.021(2) -0.030(2) 0.006(2)
C47 0.106(4) 0.064(2) 0.097(3) 0.018(2) -0.034(3) 0.008(2)
C48 0.079(3) 0.078(3) 0.086(3) 0.018(2) -0.024(2) 0.017(2)
C49 0.075(3) 0.085(3) 0.099(3) 0.011(2) -0.031(2) 0.013(2)
C50 0.077(3) 0.072(2) 0.093(3) 0.008(2) -0.026(2) 0.013(2)
C51 0.093(4) 0.085(3) 0.098(4) 0.026(3) -0.028(3) 0.018(3)
C52 0.055(2) 0.052(2) 0.105(3) 0.015(2) -0.026(2) -0.0037(17)
C53 0.058(2) 0.0446(19) 0.082(3) 0.0178(17) -0.024(2) -0.0078(16)
C54 0.063(2) 0.0476(19) 0.103(3) 0.0039(19) -0.022(2) -0.0020(17)
C55 0.054(2) 0.054(2) 0.111(3) 0.008(2) -0.027(2) -0.0012(17)
C56 0.050(2) 0.0421(18) 0.082(3) 0.0115(16) -0.0174(18) -0.0053(15)
C57 0.057(2) 0.0437(18) 0.102(3) 0.0038(18) -0.017(2) -0.0052(16)
C58 0.045(2) 0.0434(17) 0.084(3) 0.0074(17) -0.0142(19) -0.0059(14)
C59 0.042(2) 0.053(2) 0.092(3) 0.010(2) -0.016(2) -0.0079(17)
C60 0.053(2) 0.053(2) 0.111(4) 0.008(2) -0.006(2) -0.0058(17)
C61 0.080(3) 0.054(2) 0.124(4) 0.002(2) -0.010(3) -0.002(2)
C62 0.078(3) 0.050(2) 0.148(5) -0.001(3) -0.013(3) -0.004(2)
C63 0.072(3) 0.055(2) 0.136(4) 0.015(3) -0.013(3) -0.020(2)
C64 0.050(2) 0.062(2) 0.096(3) 0.013(2) -0.016(2) -0.0126(19)
C65 0.053(2) 0.075(3) 0.091(3) 0.017(2) 0.001(2) -0.018(2)
C66 0.093(4) 0.094(3) 0.116(4) 0.011(3) 0.011(3) -0.013(3)
C67 0.111(5) 0.128(5) 0.128(5) 0.026(4) 0.031(4) -0.012(4)
C68 0.082(4) 0.123(4) 0.117(4) 0.002(3) 0.013(3) 0.008(3)
C69 0.065(3) 0.089(3) 0.092(3) 0.004(3) -0.003(3) 0.000(2)
C70 0.044(2) 0.070(2) 0.083(3) 0.005(2) -0.014(2) -0.0046(18)
C71 0.0387(19) 0.0410(17) 0.087(3) 0.0028(16) -0.0080(18) -0.0051(14)
C72 0.049(2) 0.060(2) 0.094(3) 0.010(2) -0.018(2) -0.0133(17)
C73 0.053(2) 0.059(2) 0.092(3) 0.014(2) -0.016(2) -0.0207(17)
C74 0.049(2) 0.0373(16) 0.078(3) 0.0029(16) -0.0081(19) -0.0067(15)
C75 0.043(2) 0.057(2) 0.084(3) 0.0029(19) -0.0097(19) -0.0047(16)
C76 0.044(2) 0.0519(19) 0.091(3) 0.0033(19) -0.007(2) -0.0077(15)
C77 0.047(2) 0.0454(18) 0.082(3) -0.0029(17) -0.0155(19) -0.0115(15)
C78 0.064(2) 0.0446(18) 0.102(3) -0.0057(19) -0.025(2) -0.0035(17)
C79 0.064(3) 0.059(2) 0.107(3) -0.002(2) -0.032(2) -0.0061(18)
C80 0.052(2) 0.058(2) 0.090(3) -0.0083(19) -0.016(2) -0.0121(17)
C81 0.069(3) 0.0413(18) 0.092(3) -0.0031(18) -0.008(2) -0.0105(17)
C82 0.059(2) 0.0466(19) 0.089(3) 0.0005(18) -0.012(2) -0.0064(16)
C83 0.058(3) 0.060(2) 0.099(3) -0.008(2) -0.018(2) -0.0159(18)
C84 0.075(3) 0.088(3) 0.185(5) -0.053(3) -0.045(3) 0.002(2)
C85 0.076(3) 0.102(4) 0.199(6) -0.057(4) -0.051(4) -0.005(3)
C86 0.078(3) 0.073(3) 0.109(4) -0.017(2) -0.024(3) -0.023(2)
C87 0.093(3) 0.063(2) 0.099(3) -0.014(2) -0.016(3) -0.019(2)
C88 0.076(3) 0.070(3) 0.098(3) -0.011(2) -0.018(2) -0.016(2)
C89 0.093(4) 0.079(3) 0.112(4) -0.016(3) -0.028(3) -0.028(3)
C90 0.048(2) 0.0462(19) 0.071(3) -0.0021(17) -0.0069(18) -0.0090(15)
C91 0.062(2) 0.0471(19) 0.081(3) -0.0123(18) -0.011(2) -0.0080(16)
C92 0.072(3) 0.0490(19) 0.074(3) -0.0028(17) -0.009(2) -0.0117(17)
C93 0.065(2) 0.0431(18) 0.074(3) 0.0009(17) -0.007(2) -0.0089(16)
C94 0.078(3) 0.0444(19) 0.083(3) -0.0113(18) -0.013(2) -0.0111(18)
C95 0.064(2) 0.0489(19) 0.077(3) -0.0032(18) -0.002(2) -0.0097(17)
C96 0.080(3) 0.049(2) 0.074(3) 0.0010(18) -0.007(2) -0.0207(18)
C97 0.093(3) 0.053(2) 0.084(3) 0.005(2) -0.016(3) -0.020(2)
C98 0.099(4) 0.055(2) 0.108(4) 0.010(2) -0.041(3) -0.011(2)
C99 0.122(4) 0.080(3) 0.133(5) 0.016(3) -0.044(4) -0.006(3)
C100 0.160(7) 0.099(4) 0.118(5) 0.042(4) -0.049(5) -0.010(4)
C101 0.157(6) 0.112(5) 0.123(5) 0.014(4) -0.022(5) -0.031(4)
C102 0.126(5) 0.071(3) 0.083(4) 0.019(3) -0.030(3) -0.036(3)
C103 0.118(5) 0.084(3) 0.094(4) -0.010(3) 0.001(4) -0.048(3)
C104 0.150(6) 0.149(6) 0.098(5) -0.008(4) 0.019(5) -0.084(5)
C105 0.134(7) 0.197(8) 0.142(7) -0.032(6) 0.031(6) -0.071(6)
C106 0.104(5) 0.149(5) 0.147(6) -0.025(5) 0.031(5) -0.045(4)
C107 0.094(4) 0.094(3) 0.121(5) -0.016(3) 0.022(4) -0.033(3)
C108 0.094(4) 0.066(3) 0.089(4) -0.004(2) 0.004(3) -0.040(3)
C109 0.069(2) 0.0380(18) 0.085(3) 0.0021(17) -0.009(2) -0.0159(16)
C110 0.076(3) 0.0377(18) 0.115(3) -0.0003(19) -0.024(3) -0.0094(17)
C111 0.067(2) 0.0344(17) 0.110(3) 0.0041(18) -0.025(2) -0.0052(16)
C112 0.051(2) 0.0352(17) 0.091(3) 0.0064(16) -0.0105(19) -0.0071(14)
C113 0.060(2) 0.0326(16) 0.097(3) 0.0025(17) -0.013(2) -0.0043(15)
C114 0.055(2) 0.0473(19) 0.092(3) 0.0055(18) -0.014(2) -0.0089(16)

loop_
_atom_type_symbol
_atom_type_description
_atom_type_scat_dispersion_real
_atom_type_scat_dispersion_imag
_atom_type_scat_source
C C 0.0033 0.0016 'International Tables Vol C Tables 4.2.6.8 and 6.1.1.4'
H H 0.0000 0.0000 'International Tables Vol C Tables 4.2.6.8 and 6.1.1.4'
N N 0.0061 0.0033 'International Tables Vol C Tables 4.2.6.8 and 6.1.1.4'
O O 0.0106 0.0060 'International Tables Vol C Tables 4.2.6.8 and 6.1.1.4'

loop_
_citation_id
_citation_doi
_citation_year
1 10.1039/D2TA09379K 2023

loop_
_geom_angle_atom_site_label_1
_geom_angle_atom_site_label_2
_geom_angle_atom_site_label_3
_geom_angle
_geom_angle_site_symmetry_1
_geom_angle_site_symmetry_3
_geom_angle_publ_flag
C13 O2 H2 109.5 . . ?
C51 O4 H4 109.5 . . ?
C89 O6 H6 109.5 . . ?
C1 N1 C112 122.4(3) . . ?
C1 N1 C14 116.4(3) . . ?
C112 N1 C14 117.6(2) . . ?
C39 N2 C36 120.2(3) . . ?
C39 N2 C53 119.7(2) . . ?
C36 N2 C53 118.2(3) . . ?
C74 N3 C90 120.0(3) . . ?
C74 N3 C77 118.7(2) . . ?
C90 N3 C77 120.5(3) . . ?
C6 C1 C2 118.1(3) . . ?
C6 C1 N1 118.9(3) . . ?
C2 C1 N1 123.0(3) . . ?
C1 C2 C3 121.1(3) . . ?
C1 C2 H2A 119.4 . . ?
C3 C2 H2A 119.4 . . ?
C2 C3 C4 120.8(4) . . ?
C2 C3 H3 119.6 . . ?
C4 C3 H3 119.6 . . ?
C5 C4 C3 117.6(3) . . ?
C5 C4 C7 122.4(3) . . ?
C3 C4 C7 120.0(3) . . ?
C4 C5 C6 121.8(4) . . ?
C4 C5 H5 119.1 . . ?
C6 C5 H5 119.1 . . ?
C1 C6 C5 120.5(4) . . ?
C1 C6 H6A 119.8 . . ?
C5 C6 H6A 119.8 . . ?
C8 C7 C12 117.4(3) . . ?
C8 C7 C4 120.8(3) . . ?
C12 C7 C4 121.8(3) . . ?
C9 C8 C7 121.4(3) . . ?
C9 C8 H8 119.3 . . ?
C7 C8 H8 119.3 . . ?
C8 C9 C10 120.2(3) . . ?
C8 C9 H9 119.9 . . ?
C10 C9 H9 119.9 . . ?
C9 C10 C11 119.6(3) . . ?
C9 C10 C13 119.0(3) . . ?
C11 C10 C13 121.4(3) . . ?
C12 C11 C10 120.1(3) . . ?
C12 C11 H11 120.0 . . ?
C10 C11 H11 120.0 . . ?
C11 C12 C7 121.4(3) . . ?
C11 C12 H12 119.3 . . ?
C7 C12 H12 119.3 . . ?
O1 C13 O2 123.3(3) . . ?
O1 C13 C10 121.8(3) . . ?
O2 C13 C10 114.9(3) . . ?
C15 C14 C19 119.8(3) . . ?
C15 C14 N1 121.6(3) . . ?
C19 C14 N1 118.5(4) . . ?
C14 C15 C16 120.5(4) . . ?
C14 C15 H15 119.8 . . ?
C16 C15 H15 119.8 . . ?
C17 C16 C15 120.5(4) . . ?
C17 C16 H16 119.7 . . ?
C15 C16 H16 119.7 . . ?
C18 C17 C16 117.8(3) . . ?
C18 C17 C20 120.9(3) . . ?
C16 C17 C20 121.1(4) . . ?
C17 C18 C19 121.1(4) . . ?
C17 C18 H18 119.4 . . ?
C19 C18 H18 119.4 . . ?
C14 C19 C18 120.3(4) . . ?
C14 C19 H19 119.9 . . ?
C18 C19 H19 119.9 . . ?
C32 C20 C17 114.0(3) . . ?
C32 C20 C21 100.6(3) . . ?
C17 C20 C21 109.6(3) . . ?
C32 C20 C33 107.6(3) . . ?
C17 C20 C33 113.0(3) . . ?
C21 C20 C33 111.4(3) . . ?
C22 C21 C26 120.9(4) . . ?
C22 C21 C20 128.9(4) . . ?
C26 C21 C20 110.2(4) . . ?
C21 C22 C23 119.0(5) . . ?
C21 C22 H22 120.5 . . ?
C23 C22 H22 120.5 . . ?
C22 C23 C24 120.7(5) . . ?
C22 C23 H23 119.7 . . ?
C24 C23 H23 119.7 . . ?
C23 C24 C25 121.7(5) . . ?
C23 C24 H24 119.1 . . ?
C25 C24 H24 119.1 . . ?
C24 C25 C26 117.2(5) . . ?
C24 C25 H25 121.4 . . ?
C26 C25 H25 121.4 . . ?
C25 C26 C21 120.4(5) . . ?
C25 C26 C27 130.1(5) . . ?
C21 C26 C27 109.5(4) . . ?
C28 C27 C32 120.4(5) . . ?
C28 C27 C26 131.3(4) . . ?
C32 C27 C26 108.3(4) . . ?
C29 C28 C27 119.6(5) . . ?
C29 C28 H28 120.2 . . ?
C27 C28 H28 120.2 . . ?
C28 C29 C30 120.4(5) . . ?
C28 C29 H29 119.8 . . ?
C30 C29 H29 119.8 . . ?
C29 C30 C31 120.5(5) . . ?
C29 C30 H30 119.8 . . ?
C31 C30 H30 119.8 . . ?
C32 C31 C30 120.0(5) . . ?
C32 C31 H31 120.0 . . ?
C30 C31 H31 120.0 . . ?
C31 C32 C27 119.2(4) . . ?
C31 C32 C20 129.7(4) . . ?
C27 C32 C20 111.0(4) . . ?
C34 C33 C38 117.4(3) . . ?
C34 C33 C20 122.7(3) . . ?
C38 C33 C20 119.7(3) . . ?
C33 C34 C35 122.0(3) . . ?
C33 C34 H34 119.0 . . ?
C35 C34 H34 119.0 . . ?
C36 C35 C34 120.8(4) . . ?
C36 C35 H35 119.6 . . ?
C34 C35 H35 119.6 . . ?
C35 C36 C37 117.1(3) . . ?
C35 C36 N2 121.8(3) . . ?
C37 C36 N2 121.0(3) . . ?
C38 C37 C36 122.0(3) . . ?
C38 C37 H37 119.0 . . ?
C36 C37 H37 119.0 . . ?
C37 C38 C33 120.5(4) . . ?
C37 C38 H38 119.7 . . ?
C33 C38 H38 119.7 . . ?
C40 C39 C44 117.5(3) . . ?
C40 C39 N2 121.6(3) . . ?
C44 C39 N2 120.8(3) . . ?
C39 C40 C41 121.8(4) . . ?
C39 C40 H40 119.1 . . ?
C41 C40 H40 119.1 . . ?
C40 C41 C42 121.5(3) . . ?
C40 C41 H41 119.2 . . ?
C42 C41 H41 119.2 . . ?
C41 C42 C43 116.7(3) . . ?
C41 C42 C45 123.0(3) . . ?
C43 C42 C45 120.1(3) . . ?
C44 C43 C42 122.0(3) . . ?
C44 C43 H43 119.0 . . ?
C42 C43 H43 119.0 . . ?
C43 C44 C39 120.3(3) . . ?
C43 C44 H44 119.8 . . ?
C39 C44 H44 119.8 . . ?
C46 C45 C50 118.9(3) . . ?
C46 C45 C42 120.4(3) . . ?
C50 C45 C42 120.5(3) . . ?
C45 C46 C47 120.4(4) . . ?
C45 C46 H46 119.8 . . ?
C47 C46 H46 119.8 . . ?
C48 C47 C46 120.5(4) . . ?
C48 C47 H47 119.7 . . ?
C46 C47 H47 119.7 . . ?
C47 C48 C49 119.4(4) . . ?
C47 C48 C51 120.6(4) . . ?
C49 C48 C51 120.0(4) . . ?
C48 C49 C50 120.8(4) . . ?
C48 C49 H49 119.6 . . ?
C50 C49 H49 119.6 . . ?
C49 C50 C45 120.0(4) . . ?
C49 C50 H50 120.0 . . ?
C45 C50 H50 120.0 . . ?
O3 C51 O4 123.5(4) . . ?
O3 C51 C48 119.1(5) . . ?
O4 C51 C48 117.4(5) . . ?
C53 C52 C57 119.9(3) . . ?
C53 C52 H52 120.0 . . ?
C57 C52 H52 120.0 . . ?
C52 C53 C54 118.7(3) . . ?
C52 C53 N2 121.5(3) . . ?
C54 C53 N2 119.6(3) . . ?
C55 C54 C53 120.3(3) . . ?
C55 C54 H54 119.9 . . ?
C53 C54 H54 119.9 . . ?
C54 C55 C56 122.2(3) . . ?
C54 C55 H55 118.9 . . ?
C56 C55 H55 118.9 . . ?
C55 C56 C57 116.8(3) . . ?
C55 C56 C58 120.6(3) . . ?
C57 C56 C58 122.5(3) . . ?
C56 C57 C52 121.9(3) . . ?
C56 C57 H57 119.1 . . ?
C52 C57 H57 119.1 . . ?
C70 C58 C71 115.3(3) . . ?
C70 C58 C59 100.4(3) . . ?
C71 C58 C59 108.2(3) . . ?
C70 C58 C56 108.7(3) . . ?
C71 C58 C56 112.3(3) . . ?
C59 C58 C56 111.4(3) . . ?
C60 C59 C64 121.0(4) . . ?
C60 C59 C58 128.1(3) . . ?
C64 C59 C58 110.8(4) . . ?
C59 C60 C61 120.4(4) . . ?
C59 C60 H60 119.8 . . ?
C61 C60 H60 119.8 . . ?
C62 C61 C60 118.9(5) . . ?
C62 C61 H61 120.6 . . ?
C60 C61 H61 120.6 . . ?
C63 C62 C61 121.3(4) . . ?
C63 C62 H62 119.3 . . ?
C61 C62 H62 119.3 . . ?
C62 C63 C64 119.1(4) . . ?
C62 C63 H63 120.5 . . ?
C64 C63 H63 120.5 . . ?
C59 C64 C63 119.1(5) . . ?
C59 C64 C65 109.2(4) . . ?
C63 C64 C65 131.6(4) . . ?
C66 C65 C70 120.1(5) . . ?
C66 C65 C64 130.9(4) . . ?
C70 C65 C64 108.9(4) . . ?
C65 C66 C67 119.9(5) . . ?
C65 C66 H66 120.1 . . ?
C67 C66 H66 120.1 . . ?
C66 C67 C68 120.5(5) . . ?
C66 C67 H67 119.7 . . ?
C68 C67 H67 119.7 . . ?
C69 C68 C67 119.8(5) . . ?
C69 C68 H68 120.1 . . ?
C67 C68 H68 120.1 . . ?
C70 C69 C68 119.3(4) . . ?
C70 C69 H69 120.3 . . ?
C68 C69 H69 120.3 . . ?
C69 C70 C65 120.4(4) . . ?
C69 C70 C58 129.7(4) . . ?
C65 C70 C58 109.9(4) . . ?
C72 C71 C76 116.9(3) . . ?
C72 C71 C58 123.7(3) . . ?
C76 C71 C58 119.0(3) . . ?
C71 C72 C73 122.2(3) . . ?
C71 C72 H72 118.9 . . ?
C73 C72 H72 118.9 . . ?
C74 C73 C72 120.0(3) . . ?
C74 C73 H73 120.0 . . ?
C72 C73 H73 120.0 . . ?
C73 C74 C75 118.2(3) . . ?
C73 C74 N3 121.8(3) . . ?
C75 C74 N3 119.9(3) . . ?
C76 C75 C74 121.3(3) . . ?
C76 C75 H75 119.4 . . ?
C74 C75 H75 119.4 . . ?
C75 C76 C71 121.3(3) . . ?
C75 C76 H76 119.4 . . ?
C71 C76 H76 119.4 . . ?
C78 C77 C82 118.4(3) . . ?
C78 C77 N3 120.8(3) . . ?
C82 C77 N3 120.8(3) . . ?
C77 C78 C79 119.8(3) . . ?
C77 C78 H78 120.1 . . ?
C79 C78 H78 120.1 . . ?
C80 C79 C78 122.2(3) . . ?
C80 C79 H79 118.9 . . ?
C78 C79 H79 118.9 . . ?
C79 C80 C81 117.4(3) . . ?
C79 C80 C83 122.6(3) . . ?
C81 C80 C83 120.0(3) . . ?
C82 C81 C80 121.4(3) . . ?
C82 C81 H81 119.3 . . ?
C80 C81 H81 119.3 . . ?
C81 C82 C77 120.9(3) . . ?
C81 C82 H82 119.6 . . ?
C77 C82 H82 119.6 . . ?
C84 C83 C88 118.5(4) . . ?
C84 C83 C80 120.2(4) . . ?
C88 C83 C80 121.2(4) . . ?
C83 C84 C85 120.7(4) . . ?
C83 C84 H84 119.7 . . ?
C85 C84 H84 119.7 . . ?
C86 C85 C84 119.4(4) . . ?
C86 C85 H85 120.3 . . ?
C84 C85 H85 120.3 . . ?
C85 C86 C87 120.8(4) . . ?
C85 C86 C89 119.0(4) . . ?
C87 C86 C89 120.2(4) . . ?
C86 C87 C88 119.1(4) . . ?
C86 C87 H87 120.4 . . ?
C88 C87 H87 120.4 . . ?
C83 C88 C87 121.4(4) . . ?
C83 C88 H88 119.3 . . ?
C87 C88 H88 119.3 . . ?
O5 C89 O6 123.5(4) . . ?
O5 C89 C86 119.9(5) . . ?
O6 C89 C86 116.5(5) . . ?
C91 C90 C95 118.1(3) . . ?
C91 C90 N3 121.3(3) . . ?
C95 C90 N3 120.6(4) . . ?
C90 C91 C92 121.4(3) . . ?
C90 C91 H91 119.3 . . ?
C92 C91 H91 119.3 . . ?
C91 C92 C93 120.7(4) . . ?
C91 C92 H92 119.6 . . ?
C93 C92 H92 119.6 . . ?
C94 C93 C92 117.7(3) . . ?
C94 C93 C96 122.7(3) . . ?
C92 C93 C96 119.6(4) . . ?
C93 C94 C95 121.4(3) . . ?
C93 C94 H94 119.3 . . ?
C95 C94 H94 119.3 . . ?
C94 C95 C90 120.5(4) . . ?
C94 C95 H95 119.8 . . ?
C90 C95 H95 119.8 . . ?
C97 C96 C108 101.0(4) . . ?
C97 C96 C109 112.8(3) . . ?
C108 C96 C109 108.6(3) . . ?
C97 C96 C93 109.7(3) . . ?
C108 C96 C93 111.3(3) . . ?
C109 C96 C93 112.9(3) . . ?
C102 C97 C98 122.3(5) . . ?
C102 C97 C96 109.7(5) . . ?
C98 C97 C96 128.1(4) . . ?
C97 C98 C99 118.0(5) . . ?
C97 C98 H98 121.0 . . ?
C99 C98 H98 121.0 . . ?
C100 C99 C98 119.1(6) . . ?
C100 C99 H99 120.4 . . ?
C98 C99 H99 120.4 . . ?
C99 C100 C101 122.6(6) . . ?
C99 C100 H100 118.7 . . ?
C101 C100 H100 118.7 . . ?
C102 C101 C100 118.7(7) . . ?
C102 C101 H101 120.6 . . ?
C100 C101 H101 120.6 . . ?
C101 C102 C97 119.3(7) . . ?
C101 C102 C103 131.0(7) . . ?
C97 C102 C103 109.7(5) . . ?
C108 C103 C104 122.1(7) . . ?
C108 C103 C102 107.2(6) . . ?
C104 C103 C102 130.7(7) . . ?
C105 C104 C103 117.1(7) . . ?
C105 C104 H104 121.5 . . ?
C103 C104 H104 121.5 . . ?
C106 C105 C104 122.3(8) . . ?
C106 C105 H105 118.8 . . ?
C104 C105 H105 118.8 . . ?
C105 C106 C107 118.7(8) . . ?
C105 C106 H106 120.7 . . ?
C107 C106 H106 120.7 . . ?
C106 C107 C108 121.7(6) . . ?
C106 C107 H107 119.2 . . ?
C108 C107 H107 119.2 . . ?
C103 C108 C107 118.2(6) . . ?
C103 C108 C96 112.5(5) . . ?
C107 C108 C96 129.4(5) . . ?
C110 C109 C114 116.8(3) . . ?
C110 C109 C96 121.0(3) . . ?
C114 C109 C96 122.0(3) . . ?
C109 C110 C111 122.3(3) . . ?
C109 C110 H110 118.9 . . ?
C111 C110 H110 118.9 . . ?
C110 C111 C112 121.4(3) . . ?
C110 C111 H111 119.3 . . ?
C112 C111 H111 119.3 . . ?
C111 C112 C113 117.2(3) . . ?
C111 C112 N1 120.5(3) . . ?
C113 C112 N1 122.2(3) . . ?
C114 C113 C112 120.7(3) . . ?
C114 C113 H113 119.6 . . ?
C112 C113 H113 119.6 . . ?
C113 C114 C109 121.6(3) . . ?
C113 C114 H114 119.2 . . ?
C109 C114 H114 119.2 . . ?

loop_
_geom_bond_atom_site_label_1
_geom_bond_atom_site_label_2
_geom_bond_distance
_geom_bond_site_symmetry_2
_geom_bond_publ_flag
O1 C13 1.228(4) . ?
O2 C13 1.309(4) . ?
O2 H2 0.8200 . ?
O3 C51 1.255(5) . ?
O4 C51 1.271(5) . ?
O4 H4 0.8200 . ?
O5 C89 1.247(6) . ?
O6 C89 1.281(6) . ?
O6 H6 0.8200 . ?
N1 C1 1.419(4) . ?
N1 C112 1.426(4) . ?
N1 C14 1.437(4) . ?
N2 C39 1.412(4) . ?
N2 C36 1.419(4) . ?
N2 C53 1.427(4) . ?
N3 C74 1.416(4) . ?
N3 C90 1.419(4) . ?
N3 C77 1.419(4) . ?
C1 C6 1.376(5) . ?
C1 C2 1.377(5) . ?
C2 C3 1.391(4) . ?
C2 H2A 0.9300 . ?
C3 C4 1.392(5) . ?
C3 H3 0.9300 . ?
C4 C5 1.361(5) . ?
C4 C7 1.482(4) . ?
C5 C6 1.398(4) . ?
C5 H5 0.9300 . ?
C6 H6A 0.9300 . ?
C7 C8 1.395(5) . ?
C7 C12 1.404(5) . ?
C8 C9 1.380(4) . ?
C8 H8 0.9300 . ?
C9 C10 1.384(5) . ?
C9 H9 0.9300 . ?
C10 C11 1.388(5) . ?
C10 C13 1.484(4) . ?
C11 C12 1.377(4) . ?
C11 H11 0.9300 . ?
C12 H12 0.9300 . ?
C14 C15 1.348(5) . ?
C14 C19 1.370(5) . ?
C15 C16 1.408(5) . ?
C15 H15 0.9300 . ?
C16 C17 1.385(5) . ?
C16 H16 0.9300 . ?
C17 C18 1.375(5) . ?
C17 C20 1.530(5) . ?
C18 C19 1.393(5) . ?
C18 H18 0.9300 . ?
C19 H19 0.9300 . ?
C20 C32 1.523(6) . ?
C20 C21 1.537(5) . ?
C20 C33 1.545(5) . ?
C21 C22 1.363(6) . ?
C21 C26 1.402(5) . ?
C22 C23 1.374(6) . ?
C22 H22 0.9300 . ?
C23 C24 1.383(7) . ?
C23 H23 0.9300 . ?
C24 C25 1.383(7) . ?
C24 H24 0.9300 . ?
C25 C26 1.397(6) . ?
C25 H25 0.9300 . ?
C26 C27 1.445(6) . ?
C27 C28 1.392(6) . ?
C27 C32 1.406(5) . ?
C28 C29 1.379(7) . ?
C28 H28 0.9300 . ?
C29 C30 1.381(7) . ?
C29 H29 0.9300 . ?
C30 C31 1.391(6) . ?
C30 H30 0.9300 . ?
C31 C32 1.384(6) . ?
C31 H31 0.9300 . ?
C33 C34 1.367(5) . ?
C33 C38 1.391(5) . ?
C34 C35 1.381(5) . ?
C34 H34 0.9300 . ?
C35 C36 1.378(5) . ?
C35 H35 0.9300 . ?
C36 C37 1.383(5) . ?
C37 C38 1.374(5) . ?
C37 H37 0.9300 . ?
C38 H38 0.9300 . ?
C39 C40 1.371(5) . ?
C39 C44 1.390(5) . ?
C40 C41 1.375(5) . ?
C40 H40 0.9300 . ?
C41 C42 1.379(5) . ?
C41 H41 0.9300 . ?
C42 C43 1.383(5) . ?
C42 C45 1.492(5) . ?
C43 C44 1.383(4) . ?
C43 H43 0.9300 . ?
C44 H44 0.9300 . ?
C45 C46 1.380(5) . ?
C45 C50 1.395(5) . ?
C46 C47 1.393(5) . ?
C46 H46 0.9300 . ?
C47 C48 1.369(6) . ?
C47 H47 0.9300 . ?
C48 C49 1.377(6) . ?
C48 C51 1.478(6) . ?
C49 C50 1.384(5) . ?
C49 H49 0.9300 . ?
C50 H50 0.9300 . ?
C52 C53 1.382(5) . ?
C52 C57 1.388(5) . ?
C52 H52 0.9300 . ?
C53 C54 1.382(5) . ?
C54 C55 1.377(5) . ?
C54 H54 0.9300 . ?
C55 C56 1.380(5) . ?
C55 H55 0.9300 . ?
C56 C57 1.386(5) . ?
C56 C58 1.539(4) . ?
C57 H57 0.9300 . ?
C58 C70 1.515(5) . ?
C58 C71 1.525(5) . ?
C58 C59 1.534(5) . ?
C59 C60 1.362(5) . ?
C59 C64 1.373(5) . ?
C60 C61 1.393(5) . ?
C60 H60 0.9300 . ?
C61 C62 1.375(6) . ?
C61 H61 0.9300 . ?
C62 C63 1.373(6) . ?
C62 H62 0.9300 . ?
C63 C64 1.411(6) . ?
C63 H63 0.9300 . ?
C64 C65 1.435(6) . ?
C65 C66 1.356(6) . ?
C65 C70 1.410(5) . ?
C66 C67 1.375(7) . ?
C66 H66 0.9300 . ?
C67 C68 1.391(7) . ?
C67 H67 0.9300 . ?
C68 C69 1.389(6) . ?
C68 H68 0.9300 . ?
C69 C70 1.364(5) . ?
C69 H69 0.9300 . ?
C71 C72 1.375(5) . ?
C71 C76 1.393(4) . ?
C72 C73 1.381(5) . ?
C72 H72 0.9300 . ?
C73 C74 1.379(4) . ?
C73 H73 0.9300 . ?
C74 C75 1.382(5) . ?
C75 C76 1.364(5) . ?
C75 H75 0.9300 . ?
C76 H76 0.9300 . ?
C77 C78 1.375(5) . ?
C77 C82 1.392(4) . ?
C78 C79 1.393(5) . ?
C78 H78 0.9300 . ?
C79 C80 1.367(5) . ?
C79 H79 0.9300 . ?
C80 C81 1.386(5) . ?
C80 C83 1.491(5) . ?
C81 C82 1.370(5) . ?
C81 H81 0.9300 . ?
C82 H82 0.9300 . ?
C83 C84 1.371(6) . ?
C83 C88 1.375(5) . ?
C84 C85 1.408(6) . ?
C84 H84 0.9300 . ?
C85 C86 1.358(6) . ?
C85 H85 0.9300 . ?
C86 C87 1.372(6) . ?
C86 C89 1.491(5) . ?
C87 C88 1.390(5) . ?
C87 H87 0.9300 . ?
C88 H88 0.9300 . ?
C90 C91 1.370(5) . ?
C90 C95 1.386(5) . ?
C91 C92 1.378(5) . ?
C91 H91 0.9300 . ?
C92 C93 1.392(5) . ?
C92 H92 0.9300 . ?
C93 C94 1.372(5) . ?
C93 C96 1.545(5) . ?
C94 C95 1.385(5) . ?
C94 H94 0.9300 . ?
C95 H95 0.9300 . ?
C96 C97 1.517(6) . ?
C96 C108 1.521(6) . ?
C96 C109 1.531(5) . ?
C97 C102 1.395(6) . ?
C97 C98 1.395(6) . ?
C98 C99 1.405(6) . ?
C98 H98 0.9300 . ?
C99 C100 1.382(9) . ?
C99 H99 0.9300 . ?
C100 C101 1.391(9) . ?
C100 H100 0.9300 . ?
C101 C102 1.380(8) . ?
C101 H101 0.9300 . ?
C102 C103 1.469(7) . ?
C103 C108 1.366(6) . ?
C103 C104 1.406(8) . ?
C104 C105 1.386(9) . ?
C104 H104 0.9300 . ?
C105 C106 1.369(9) . ?
C105 H105 0.9300 . ?
C106 C107 1.375(8) . ?
C106 H106 0.9300 . ?
C107 C108 1.392(7) . ?
C107 H107 0.9300 . ?
C109 C110 1.366(5) . ?
C109 C114 1.388(4) . ?
C110 C111 1.375(5) . ?
C110 H110 0.9300 . ?
C111 C112 1.377(4) . ?
C111 H111 0.9300 . ?
C112 C113 1.387(4) . ?
C113 C114 1.386(5) . ?
C113 H113 0.9300 . ?
C114 H114 0.9300 . ?

loop_
_geom_torsion_atom_site_label_1
_geom_torsion_atom_site_label_2
_geom_torsion_atom_site_label_3
_geom_torsion_atom_site_label_4
_geom_torsion
_geom_torsion_site_symmetry_1
_geom_torsion_site_symmetry_2
_geom_torsion_site_symmetry_3
_geom_torsion_site_symmetry_4
_geom_torsion_publ_flag
C112 N1 C1 C6 156.1(3) . . . . ?
C14 N1 C1 C6 -45.7(5) . . . . ?
C112 N1 C1 C2 -26.5(5) . . . . ?
C14 N1 C1 C2 131.6(4) . . . . ?
C6 C1 C2 C3 -1.0(5) . . . . ?
N1 C1 C2 C3 -178.4(3) . . . . ?
C1 C2 C3 C4 1.1(5) . . . . ?
C2 C3 C4 C5 -0.4(5) . . . . ?
C2 C3 C4 C7 176.9(3) . . . . ?
C3 C4 C5 C6 -0.4(5) . . . . ?
C7 C4 C5 C6 -177.6(3) . . . . ?
C2 C1 C6 C5 0.3(5) . . . . ?
N1 C1 C6 C5 177.8(3) . . . . ?
C4 C5 C6 C1 0.5(6) . . . . ?
C5 C4 C7 C8 28.6(5) . . . . ?
C3 C4 C7 C8 -148.5(4) . . . . ?
C5 C4 C7 C12 -153.6(4) . . . . ?
C3 C4 C7 C12 29.3(5) . . . . ?
C12 C7 C8 C9 -2.3(5) . . . . ?
C4 C7 C8 C9 175.5(3) . . . . ?
C7 C8 C9 C10 1.7(6) . . . . ?
C8 C9 C10 C11 -0.3(6) . . . . ?
C8 C9 C10 C13 -179.7(3) . . . . ?
C9 C10 C11 C12 -0.4(6) . . . . ?
C13 C10 C11 C12 179.0(4) . . . . ?
C10 C11 C12 C7 -0.3(6) . . . . ?
C8 C7 C12 C11 1.6(5) . . . . ?
C4 C7 C12 C11 -176.2(3) . . . . ?
C9 C10 C13 O1 10.0(6) . . . . ?
C11 C10 C13 O1 -169.4(4) . . . . ?
C9 C10 C13 O2 -170.5(4) . . . . ?
C11 C10 C13 O2 10.1(6) . . . . ?
C1 N1 C14 C15 127.0(4) . . . . ?
C112 N1 C14 C15 -73.8(5) . . . . ?
C1 N1 C14 C19 -57.1(5) . . . . ?
C112 N1 C14 C19 102.1(4) . . . . ?
C19 C14 C15 C16 1.0(6) . . . . ?
N1 C14 C15 C16 176.9(3) . . . . ?
C14 C15 C16 C17 -1.0(6) . . . . ?
C15 C16 C17 C18 0.5(6) . . . . ?
C15 C16 C17 C20 175.9(3) . . . . ?
C16 C17 C18 C19 0.1(5) . . . . ?
C20 C17 C18 C19 -175.3(3) . . . . ?
C15 C14 C19 C18 -0.4(6) . . . . ?
N1 C14 C19 C18 -176.4(3) . . . . ?
C17 C18 C19 C14 -0.2(6) . . . . ?
C18 C17 C20 C32 -23.8(5) . . . . ?
C16 C17 C20 C32 160.8(3) . . . . ?
C18 C17 C20 C21 88.1(4) . . . . ?
C16 C17 C20 C21 -87.3(4) . . . . ?
C18 C17 C20 C33 -147.1(3) . . . . ?
C16 C17 C20 C33 37.6(5) . . . . ?
C32 C20 C21 C22 174.7(4) . . . . ?
C17 C20 C21 C22 54.3(5) . . . . ?
C33 C20 C21 C22 -71.5(5) . . . . ?
C32 C20 C21 C26 -5.4(4) . . . . ?
C17 C20 C21 C26 -125.8(3) . . . . ?
C33 C20 C21 C26 108.4(4) . . . . ?
C26 C21 C22 C23 0.3(6) . . . . ?
C20 C21 C22 C23 -179.8(4) . . . . ?
C21 C22 C23 C24 -1.0(7) . . . . ?
C22 C23 C24 C25 0.7(8) . . . . ?
C23 C24 C25 C26 0.3(8) . . . . ?
C24 C25 C26 C21 -1.0(7) . . . . ?
C24 C25 C26 C27 176.2(5) . . . . ?
C22 C21 C26 C25 0.7(6) . . . . ?
C20 C21 C26 C25 -179.2(4) . . . . ?
C22 C21 C26 C27 -177.0(4) . . . . ?
C20 C21 C26 C27 3.1(4) . . . . ?
C25 C26 C27 C28 1.1(8) . . . . ?
C21 C26 C27 C28 178.5(4) . . . . ?
C25 C26 C27 C32 -176.5(4) . . . . ?
C21 C26 C27 C32 0.9(4) . . . . ?
C32 C27 C28 C29 0.9(6) . . . . ?
C26 C27 C28 C29 -176.5(4) . . . . ?
C27 C28 C29 C30 -0.7(7) . . . . ?
C28 C29 C30 C31 0.2(7) . . . . ?
C29 C30 C31 C32 0.2(6) . . . . ?
C30 C31 C32 C27 0.0(5) . . . . ?
C30 C31 C32 C20 -177.7(4) . . . . ?
C28 C27 C32 C31 -0.5(6) . . . . ?
C26 C27 C32 C31 177.4(3) . . . . ?
C28 C27 C32 C20 177.5(3) . . . . ?
C26 C27 C32 C20 -4.6(4) . . . . ?
C17 C20 C32 C31 -59.1(5) . . . . ?
C21 C20 C32 C31 -176.2(4) . . . . ?
C33 C20 C32 C31 67.1(5) . . . . ?
C17 C20 C32 C27 123.1(3) . . . . ?
C21 C20 C32 C27 6.0(4) . . . . ?
C33 C20 C32 C27 -110.7(3) . . . . ?
C32 C20 C33 C34 97.5(4) . . . . ?
C17 C20 C33 C34 -135.8(4) . . . . ?
C21 C20 C33 C34 -11.9(5) . . . . ?
C32 C20 C33 C38 -76.9(4) . . . . ?
C17 C20 C33 C38 49.9(5) . . . . ?
C21 C20 C33 C38 173.8(3) . . . . ?
C38 C33 C34 C35 0.7(6) . . . . ?
C20 C33 C34 C35 -173.8(3) . . . . ?
C33 C34 C35 C36 2.1(6) . . . . ?
C34 C35 C36 C37 -2.9(6) . . . . ?
C34 C35 C36 N2 177.5(3) . . . . ?
C39 N2 C36 C35 -49.0(5) . . . . ?
C53 N2 C36 C35 146.7(4) . . . . ?
C39 N2 C36 C37 131.4(4) . . . . ?
C53 N2 C36 C37 -32.9(5) . . . . ?
C35 C36 C37 C38 1.0(6) . . . . ?
N2 C36 C37 C38 -179.4(3) . . . . ?
C36 C37 C38 C33 1.8(6) . . . . ?
C34 C33 C38 C37 -2.6(6) . . . . ?
C20 C33 C38 C37 172.1(3) . . . . ?
C36 N2 C39 C40 163.3(4) . . . . ?
C53 N2 C39 C40 -32.5(6) . . . . ?
C36 N2 C39 C44 -19.8(5) . . . . ?
C53 N2 C39 C44 144.3(4) . . . . ?
C44 C39 C40 C41 -3.8(6) . . . . ?
N2 C39 C40 C41 173.2(4) . . . . ?
C39 C40 C41 C42 0.8(7) . . . . ?
C40 C41 C42 C43 3.3(6) . . . . ?
C40 C41 C42 C45 -171.8(4) . . . . ?
C41 C42 C43 C44 -4.4(6) . . . . ?
C45 C42 C43 C44 170.9(4) . . . . ?
C42 C43 C44 C39 1.5(6) . . . . ?
C40 C39 C44 C43 2.6(6) . . . . ?
N2 C39 C44 C43 -174.3(3) . . . . ?
C41 C42 C45 C46 30.4(6) . . . . ?
C43 C42 C45 C46 -144.6(4) . . . . ?
C41 C42 C45 C50 -155.4(4) . . . . ?
C43 C42 C45 C50 29.7(6) . . . . ?
C50 C45 C46 C47 -0.6(7) . . . . ?
C42 C45 C46 C47 173.7(4) . . . . ?
C45 C46 C47 C48 -1.0(7) . . . . ?
C46 C47 C48 C49 2.6(7) . . . . ?
C46 C47 C48 C51 -176.0(4) . . . . ?
C47 C48 C49 C50 -2.6(7) . . . . ?
C51 C48 C49 C50 176.1(4) . . . . ?
C48 C49 C50 C45 0.9(7) . . . . ?
C46 C45 C50 C49 0.7(7) . . . . ?
C42 C45 C50 C49 -173.7(4) . . . . ?
C47 C48 C51 O3 169.5(5) . . . . ?
C49 C48 C51 O3 -9.2(7) . . . . ?
C47 C48 C51 O4 -11.6(7) . . . . ?
C49 C48 C51 O4 169.8(5) . . . . ?
C57 C52 C53 C54 -4.1(6) . . . . ?
C57 C52 C53 N2 178.9(4) . . . . ?
C39 N2 C53 C52 -37.8(5) . . . . ?
C36 N2 C53 C52 126.7(4) . . . . ?
C39 N2 C53 C54 145.3(4) . . . . ?
C36 N2 C53 C54 -50.3(5) . . . . ?
C52 C53 C54 C55 1.9(6) . . . . ?
N2 C53 C54 C55 178.9(4) . . . . ?
C53 C54 C55 C56 1.4(7) . . . . ?
C54 C55 C56 C57 -2.2(6) . . . . ?
C54 C55 C56 C58 174.6(4) . . . . ?
C55 C56 C57 C52 -0.1(6) . . . . ?
C58 C56 C57 C52 -176.8(4) . . . . ?
C53 C52 C57 C56 3.3(6) . . . . ?
C55 C56 C58 C70 -67.6(4) . . . . ?
C57 C56 C58 C70 108.9(4) . . . . ?
C55 C56 C58 C71 61.2(5) . . . . ?
C57 C56 C58 C71 -122.3(4) . . . . ?
C55 C56 C58 C59 -177.3(4) . . . . ?
C57 C56 C58 C59 -0.7(5) . . . . ?
C70 C58 C59 C60 168.0(3) . . . . ?
C71 C58 C59 C60 46.9(5) . . . . ?
C56 C58 C59 C60 -77.0(5) . . . . ?
C70 C58 C59 C64 -8.8(3) . . . . ?
C71 C58 C59 C64 -130.0(3) . . . . ?
C56 C58 C59 C64 106.1(4) . . . . ?
C64 C59 C60 C61 -2.1(5) . . . . ?
C58 C59 C60 C61 -178.7(3) . . . . ?
C59 C60 C61 C62 -2.4(6) . . . . ?
C60 C61 C62 C63 3.6(6) . . . . ?
C61 C62 C63 C64 -0.4(7) . . . . ?
C60 C59 C64 C63 5.3(5) . . . . ?
C58 C59 C64 C63 -177.5(3) . . . . ?
C60 C59 C64 C65 -170.9(3) . . . . ?
C58 C59 C64 C65 6.2(4) . . . . ?
C62 C63 C64 C59 -4.1(6) . . . . ?
C62 C63 C64 C65 171.2(4) . . . . ?
C59 C64 C65 C66 175.0(4) . . . . ?
C63 C64 C65 C66 -0.6(7) . . . . ?
C59 C64 C65 C70 -0.6(4) . . . . ?
C63 C64 C65 C70 -176.2(4) . . . . ?
C70 C65 C66 C67 0.3(7) . . . . ?
C64 C65 C66 C67 -174.9(5) . . . . ?
C65 C66 C67 C68 0.0(8) . . . . ?
C66 C67 C68 C69 -0.3(8) . . . . ?
C67 C68 C69 C70 0.3(7) . . . . ?
C68 C69 C70 C65 0.0(6) . . . . ?
C68 C69 C70 C58 -178.5(4) . . . . ?
C66 C65 C70 C69 -0.3(6) . . . . ?
C64 C65 C70 C69 175.8(3) . . . . ?
C66 C65 C70 C58 178.5(4) . . . . ?
C64 C65 C70 C58 -5.4(4) . . . . ?
C71 C58 C70 C69 -57.1(5) . . . . ?
C59 C58 C70 C69 -173.0(4) . . . . ?
C56 C58 C70 C69 70.0(5) . . . . ?
C71 C58 C70 C65 124.3(3) . . . . ?
C59 C58 C70 C65 8.3(4) . . . . ?
C56 C58 C70 C65 -108.6(3) . . . . ?
C70 C58 C71 C72 148.2(3) . . . . ?
C59 C58 C71 C72 -100.4(4) . . . . ?
C56 C58 C71 C72 22.9(5) . . . . ?
C70 C58 C71 C76 -39.8(4) . . . . ?
C59 C58 C71 C76 71.6(4) . . . . ?
C56 C58 C71 C76 -165.0(3) . . . . ?
C76 C71 C72 C73 -1.1(5) . . . . ?
C58 C71 C72 C73 171.0(3) . . . . ?
C71 C72 C73 C74 1.0(6) . . . . ?
C72 C73 C74 C75 0.2(5) . . . . ?
C72 C73 C74 N3 -178.5(3) . . . . ?
C90 N3 C74 C73 -34.7(5) . . . . ?
C77 N3 C74 C73 134.6(4) . . . . ?
C90 N3 C74 C75 146.5(3) . . . . ?
C77 N3 C74 C75 -44.1(5) . . . . ?
C73 C74 C75 C76 -1.3(5) . . . . ?
N3 C74 C75 C76 177.5(3) . . . . ?
C74 C75 C76 C71 1.2(5) . . . . ?
C72 C71 C76 C75 0.0(5) . . . . ?
C58 C71 C76 C75 -172.5(3) . . . . ?
C74 N3 C77 C78 147.3(4) . . . . ?
C90 N3 C77 C78 -43.4(5) . . . . ?
C74 N3 C77 C82 -33.0(5) . . . . ?
C90 N3 C77 C82 136.4(4) . . . . ?
C82 C77 C78 C79 -1.6(6) . . . . ?
N3 C77 C78 C79 178.2(4) . . . . ?
C77 C78 C79 C80 2.2(7) . . . . ?
C78 C79 C80 C81 -1.6(7) . . . . ?
C78 C79 C80 C83 179.5(4) . . . . ?
C79 C80 C81 C82 0.6(6) . . . . ?
C83 C80 C81 C82 179.5(4) . . . . ?
C80 C81 C82 C77 -0.1(6) . . . . ?
C78 C77 C82 C81 0.6(6) . . . . ?
N3 C77 C82 C81 -179.2(4) . . . . ?
C79 C80 C83 C84 -29.8(7) . . . . ?
C81 C80 C83 C84 151.4(5) . . . . ?
C79 C80 C83 C88 151.8(4) . . . . ?
C81 C80 C83 C88 -27.0(6) . . . . ?
C88 C83 C84 C85 1.9(8) . . . . ?
C80 C83 C84 C85 -176.6(5) . . . . ?
C83 C84 C85 C86 1.2(10) . . . . ?
C84 C85 C86 C87 -3.6(9) . . . . ?
C84 C85 C86 C89 175.1(5) . . . . ?
C85 C86 C87 C88 2.9(8) . . . . ?
C89 C86 C87 C88 -175.8(4) . . . . ?
C84 C83 C88 C87 -2.6(7) . . . . ?
C80 C83 C88 C87 175.9(4) . . . . ?
C86 C87 C88 C83 0.3(7) . . . . ?
C85 C86 C89 O5 1.0(8) . . . . ?
C87 C86 C89 O5 179.8(5) . . . . ?
C85 C86 C89 O6 -177.9(5) . . . . ?
C87 C86 C89 O6 0.8(7) . . . . ?
C74 N3 C90 C91 134.4(4) . . . . ?
C77 N3 C90 C91 -34.8(5) . . . . ?
C74 N3 C90 C95 -44.2(5) . . . . ?
C77 N3 C90 C95 146.6(3) . . . . ?
C95 C90 C91 C92 2.5(5) . . . . ?
N3 C90 C91 C92 -176.1(3) . . . . ?
C90 C91 C92 C93 0.0(6) . . . . ?
C91 C92 C93 C94 -3.2(5) . . . . ?
C91 C92 C93 C96 179.3(3) . . . . ?
C92 C93 C94 C95 3.8(5) . . . . ?
C96 C93 C94 C95 -178.8(3) . . . . ?
C93 C94 C95 C90 -1.3(6) . . . . ?
C91 C90 C95 C94 -1.9(5) . . . . ?
N3 C90 C95 C94 176.7(3) . . . . ?
C94 C93 C96 C97 -95.7(4) . . . . ?
C92 C93 C96 C97 81.7(5) . . . . ?
C94 C93 C96 C108 153.4(4) . . . . ?
C92 C93 C96 C108 -29.2(5) . . . . ?
C94 C93 C96 C109 31.0(5) . . . . ?
C92 C93 C96 C109 -151.6(4) . . . . ?
C108 C96 C97 C102 -0.6(4) . . . . ?
C109 C96 C97 C102 115.1(4) . . . . ?
C93 C96 C97 C102 -118.1(4) . . . . ?
C108 C96 C97 C98 179.8(4) . . . . ?
C109 C96 C97 C98 -64.5(5) . . . . ?
C93 C96 C97 C98 62.3(5) . . . . ?
C102 C97 C98 C99 0.1(6) . . . . ?
C96 C97 C98 C99 179.7(4) . . . . ?
C97 C98 C99 C100 0.1(7) . . . . ?
C98 C99 C100 C101 -0.7(9) . . . . ?
C99 C100 C101 C102 0.9(9) . . . . ?
C100 C101 C102 C97 -0.7(8) . . . . ?
C100 C101 C102 C103 178.6(5) . . . . ?
C98 C97 C102 C101 0.2(6) . . . . ?
C96 C97 C102 C101 -179.5(4) . . . . ?
C98 C97 C102 C103 -179.2(4) . . . . ?
C96 C97 C102 C103 1.1(4) . . . . ?
C101 C102 C103 C108 179.5(5) . . . . ?
C97 C102 C103 C108 -1.2(5) . . . . ?
C101 C102 C103 C104 -1.4(8) . . . . ?
C97 C102 C103 C104 177.9(4) . . . . ?
C108 C103 C104 C105 1.4(8) . . . . ?
C102 C103 C104 C105 -177.5(5) . . . . ?
C103 C104 C105 C106 -1.8(10) . . . . ?
C104 C105 C106 C107 0.9(10) . . . . ?
C105 C106 C107 C108 0.5(8) . . . . ?
C104 C103 C108 C107 -0.2(6) . . . . ?
C102 C103 C108 C107 179.0(4) . . . . ?
C104 C103 C108 C96 -178.3(4) . . . . ?
C102 C103 C108 C96 0.8(4) . . . . ?
C106 C107 C108 C103 -0.9(6) . . . . ?
C106 C107 C108 C96 177.0(4) . . . . ?
C97 C96 C108 C103 -0.2(4) . . . . ?
C109 C96 C108 C103 -118.9(3) . . . . ?
C93 C96 C108 C103 116.2(4) . . . . ?
C97 C96 C108 C107 -178.1(4) . . . . ?
C109 C96 C108 C107 63.1(5) . . . . ?
C93 C96 C108 C107 -61.7(5) . . . . ?
C97 C96 C109 C110 172.3(4) . . . . ?
C108 C96 C109 C110 -76.7(5) . . . . ?
C93 C96 C109 C110 47.2(5) . . . . ?
C97 C96 C109 C114 -12.9(6) . . . . ?
C108 C96 C109 C114 98.1(4) . . . . ?
C93 C96 C109 C114 -138.0(4) . . . . ?
C114 C109 C110 C111 -2.8(7) . . . . ?
C96 C109 C110 C111 172.2(4) . . . . ?
C109 C110 C111 C112 1.1(7) . . . . ?
C110 C111 C112 C113 2.0(6) . . . . ?
C110 C111 C112 N1 179.1(4) . . . . ?
C1 N1 C112 C111 153.9(4) . . . . ?
C14 N1 C112 C111 -4.0(5) . . . . ?
C1 N1 C112 C113 -29.2(6) . . . . ?
C14 N1 C112 C113 173.0(4) . . . . ?
C111 C112 C113 C114 -3.4(6) . . . . ?
N1 C112 C113 C114 179.5(4) . . . . ?
C112 C113 C114 C109 1.7(6) . . . . ?
C110 C109 C114 C113 1.4(6) . . . . ?
C96 C109 C114 C113 -173.6(4) . . . . ?
